data_4029955
loop_
_publ_author_name
'Holland, Ryan J.'
'Klose, John R.'
'Deschamps, Jeffrey R.'
'Cao, Zhao'
'Keefer, Larry K.'
'Saavedra, Joseph E.'

_publ_section_title
;
 Direct reaction of amides with nitric oxide to form diazeniumdiolates.
;
_journal_issue 19
_journal_name_full 'The Journal of organic chemistry'
_journal_page_first 9389
_journal_page_last 9393
_journal_paper_doi 10.1021/jo501670e
_journal_volume 79
_journal_year 2014
_chemical_formula_moiety 'C16 H17 N3 O3'
_chemical_formula_sum 'C16 H17 N3 O3'
_chemical_formula_weight 299.33
_chemical_name_systematic
; 
 ? 
;
_space_group_IT_number 2
_symmetry_cell_setting triclinic
_symmetry_space_group_name_Hall '-P 1'
_symmetry_space_group_name_H-M 'P -1'
_atom_sites_solution_hydrogens geom
_atom_sites_solution_primary direct
_atom_sites_solution_secondary difmap
_audit_creation_method SHELXL-97
_cell_angle_alpha 96.30(3)
_cell_angle_beta 96.60(3)
_cell_angle_gamma 92.33(3)
_cell_formula_units_Z 2
_cell_length_a 5.429(4)
_cell_length_b 8.743(5)
_cell_length_c 16.342(11)
_cell_measurement_reflns_used 181
_cell_measurement_temperature 150(2)
_cell_measurement_theta_max 17.50
_cell_measurement_theta_min 2.53
_cell_volume 764.8(9)
_computing_cell_refinement 'Bruker SMART v5.631 (Bruker, 2001)'
_computing_data_collection 'Bruker SMART v5.631 (Bruker, 2001)'
_computing_data_reduction
;
Bruker SAINT v6.45A (Bruker, 2002), Bruker XPREP v6.14 (Bruker, 2001)
;
_computing_molecular_graphics 'Bruker SHELXTL v6.14 (Bruker, 2000b)'
_computing_publication_material 'Bruker SHELXTL v6.14 (Bruker, 2000b)'
_computing_structure_refinement 'Bruker SHELXTL v6.14 (Bruker, 2000b)'
_computing_structure_solution 'Bruker SHELXTL v6.14 (Bruker, 2000b)'
_diffrn_ambient_temperature 150(2)
_diffrn_measured_fraction_theta_full 0.925
_diffrn_measured_fraction_theta_max 0.925
_diffrn_measurement_device_type 'Bruker SMART APEX II CCD'
_diffrn_measurement_method '\w scans'
_diffrn_radiation_monochromator graphite
_diffrn_radiation_source 'fine-focus sealed tube'
_diffrn_radiation_type MoK\a
_diffrn_radiation_wavelength 0.71073
_diffrn_reflns_av_R_equivalents 0.2410
_diffrn_reflns_av_sigmaI/netI 0.3679
_diffrn_reflns_limit_h_max 6
_diffrn_reflns_limit_h_min -4
_diffrn_reflns_limit_k_max 7
_diffrn_reflns_limit_k_min -9
_diffrn_reflns_limit_l_max 17
_diffrn_reflns_limit_l_min -18
_diffrn_reflns_number 2961
_diffrn_reflns_theta_full 23.30
_diffrn_reflns_theta_max 23.30
_diffrn_reflns_theta_min 1.26
_exptl_absorpt_coefficient_mu 0.092
_exptl_absorpt_correction_T_max 0.9990
_exptl_absorpt_correction_T_min 0.9769
_exptl_absorpt_correction_type multi-scan
_exptl_absorpt_process_details 'SADABS v2.10 (Bruker, 2000c)'
_exptl_crystal_colour colourless
_exptl_crystal_density_diffrn 1.300
_exptl_crystal_density_method 'not measured'
_exptl_crystal_description needle
_exptl_crystal_F_000 316
_exptl_crystal_size_max 0.256
_exptl_crystal_size_mid 0.047
_exptl_crystal_size_min 0.011
_refine_diff_density_max 0.272
_refine_diff_density_min -0.258
_refine_diff_density_rms 0.073
_refine_ls_extinction_coef 0.020(7)
_refine_ls_extinction_expression Fc^*^=kFc[1+0.001xFc^2^\l^3^/sin(2\q)]^-1/4^
_refine_ls_extinction_method SHELXL
_refine_ls_goodness_of_fit_ref 0.703
_refine_ls_hydrogen_treatment constr
_refine_ls_matrix_type full
_refine_ls_number_parameters 201
_refine_ls_number_reflns 2034
_refine_ls_number_restraints 0
_refine_ls_restrained_S_all 0.703
_refine_ls_R_factor_all 0.2446
_refine_ls_R_factor_gt 0.0772
_refine_ls_shift/su_max 0.000
_refine_ls_shift/su_mean 0.000
_refine_ls_structure_factor_coef Fsqd
_refine_ls_weighting_details 'calc w=1/[\s^2^(Fo^2^)+(0.1000P)^2^+0.0000P] where P=(Fo^2^+2Fc^2^)/3'
_refine_ls_weighting_scheme calc
_refine_ls_wR_factor_gt 0.1677
_refine_ls_wR_factor_ref 0.2435
_reflns_number_gt 574
_reflns_number_total 2034
_reflns_threshold_expression I>2\s(I)
_cod_data_source_file jo501670e_si_001.cif
_cod_data_source_block nci102
_cod_depositor_comments 'Adding full bibliography for 4029955--4029956.cif.'
_cod_original_cell_volume 764.9(9)
_cod_database_code 4029955

loop_
_symmetry_equiv_pos_as_xyz
'x, y, z'
'-x, -y, -z'

loop_
_atom_site_label
_atom_site_type_symbol
_atom_site_fract_x
_atom_site_fract_y
_atom_site_fract_z
_atom_site_U_iso_or_equiv
_atom_site_adp_type
_atom_site_occupancy
_atom_site_symmetry_multiplicity
_atom_site_calc_flag
_atom_site_refinement_flags
N1 N 0.4969(14) 0.3291(8) 0.3858(4) 0.039(2) Uani 1 1 d .
O2 O 0.3625(10) 0.5475(7) 0.3665(3) 0.0409(17) Uani 1 1 d .
N3 N 0.4537(14) 0.1638(8) 0.3777(5) 0.046(2) Uani 1 1 d .
C4 C 0.1360(15) 0.6200(10) 0.3405(5) 0.039(2) Uani 1 1 d .
H4A H 0.1354 0.7221 0.3733 0.047 Uiso 1 1 calc R
H4B H -0.0078 0.5564 0.3524 0.047 Uiso 1 1 calc R
O1 O 0.7062(11) 0.3843(7) 0.4148(4) 0.0498(19) Uani 1 1 d .
N2 N 0.3064(13) 0.3905(8) 0.3546(4) 0.038(2) Uani 1 1 d .
C5 C 0.1067(15) 0.6405(10) 0.2492(6) 0.035(2) Uani 1 1 d .
C6 C 0.2545(15) 0.5754(11) 0.1935(6) 0.045(3) Uani 1 1 d .
H6A H 0.3850 0.5131 0.2114 0.054 Uiso 1 1 calc R
C7 C 0.2118(16) 0.6011(11) 0.1112(6) 0.051(3) Uani 1 1 d .
H7A H 0.3216 0.5612 0.0739 0.061 Uiso 1 1 calc R
C8 C 0.0174(16) 0.6816(11) 0.0818(6) 0.047(3) Uani 1 1 d .
H8A H -0.0149 0.6924 0.0244 0.057 Uiso 1 1 calc R
C9 C -0.1305(17) 0.7469(11) 0.1374(6) 0.053(3) Uani 1 1 d .
H9A H -0.2612 0.8086 0.1190 0.063 Uiso 1 1 calc R
C10 C -0.0895(15) 0.7227(11) 0.2201(6) 0.046(3) Uani 1 1 d .
H10A H -0.1986 0.7635 0.2574 0.055 Uiso 1 1 calc R
C11 C 0.3166(15) 0.1031(12) 0.4355(6) 0.041(3) Uani 1 1 d .
O11 O 0.2849(11) -0.0368(7) 0.4294(4) 0.056(2) Uani 1 1 d .
C12 C 0.2175(15) 0.2120(11) 0.4988(5) 0.050(3) Uani 1 1 d .
H12A H 0.1516 0.1542 0.5403 0.075 Uiso 1 1 calc R
H12B H 0.0845 0.2681 0.4718 0.075 Uiso 1 1 calc R
H12C H 0.3512 0.2853 0.5259 0.075 Uiso 1 1 calc R
C13 C 0.6139(16) 0.0759(11) 0.3262(6) 0.050(3) Uani 1 1 d .
H13A H 0.5701 -0.0354 0.3248 0.061 Uiso 1 1 calc R
H13B H 0.7886 0.0951 0.3514 0.061 Uiso 1 1 calc R
C14 C 0.5903(16) 0.1183(11) 0.2382(6) 0.042(2) Uani 1 1 d .
C15 C 0.3880(16) 0.0573(11) 0.1837(6) 0.051(3) Uani 1 1 d .
H15A H 0.2688 -0.0111 0.2009 0.061 Uiso 1 1 calc R
C16 C 0.3620(16) 0.0968(11) 0.1046(7) 0.053(3) Uani 1 1 d .
H16A H 0.2245 0.0540 0.0666 0.064 Uiso 1 1 calc R
C17 C 0.5327(18) 0.1986(12) 0.0783(6) 0.059(3) Uani 1 1 d .
H17A H 0.5127 0.2244 0.0230 0.070 Uiso 1 1 calc R
C18 C 0.7304(16) 0.2611(12) 0.1337(6) 0.056(3) Uani 1 1 d .
H18A H 0.8469 0.3324 0.1174 0.067 Uiso 1 1 calc R
C19 C 0.7580(16) 0.2189(11) 0.2136(6) 0.051(3) Uani 1 1 d .
H19A H 0.8958 0.2607 0.2517 0.061 Uiso 1 1 calc R

loop_
_atom_site_aniso_label
_atom_site_aniso_U_11
_atom_site_aniso_U_22
_atom_site_aniso_U_33
_atom_site_aniso_U_23
_atom_site_aniso_U_13
_atom_site_aniso_U_12
N1 0.038(5) 0.042(6) 0.039(5) 0.005(4) 0.011(4) 0.012(4)
O2 0.050(4) 0.025(4) 0.046(4) 0.002(3) 0.003(3) -0.001(3)
N3 0.065(6) 0.022(5) 0.054(6) 0.006(5) 0.016(4) 0.009(4)
C4 0.037(6) 0.023(5) 0.057(7) -0.004(5) 0.014(4) 0.007(4)
O1 0.036(4) 0.057(5) 0.057(5) 0.021(4) -0.004(3) -0.007(3)
N2 0.043(5) 0.017(5) 0.051(5) -0.008(4) 0.008(4) 0.001(3)
C5 0.027(5) 0.026(6) 0.049(7) -0.001(5) 0.005(4) -0.005(4)
C6 0.034(6) 0.046(7) 0.056(8) 0.013(6) 0.006(5) -0.003(4)
C7 0.037(6) 0.058(7) 0.061(8) 0.002(6) 0.023(5) 0.003(5)
C8 0.039(6) 0.053(7) 0.049(7) 0.004(6) 0.002(5) 0.002(5)
C9 0.046(6) 0.063(8) 0.051(8) 0.008(6) 0.008(5) 0.018(5)
C10 0.036(6) 0.047(7) 0.051(7) -0.011(6) 0.011(5) 0.003(5)
C11 0.032(6) 0.036(7) 0.053(7) 0.000(6) -0.005(5) 0.006(4)
O11 0.062(5) 0.031(4) 0.075(5) -0.004(4) 0.014(3) -0.009(3)
C12 0.039(6) 0.066(7) 0.042(7) -0.006(6) 0.010(4) -0.001(5)
C13 0.056(6) 0.036(6) 0.064(8) 0.009(6) 0.019(5) 0.016(5)
C14 0.040(6) 0.048(6) 0.038(7) 0.007(5) 0.002(5) 0.008(5)
C15 0.036(6) 0.058(7) 0.057(8) 0.005(6) 0.004(5) -0.006(5)
C16 0.038(6) 0.060(8) 0.055(8) -0.009(6) -0.004(5) -0.006(5)
C17 0.062(7) 0.076(9) 0.040(7) 0.013(6) 0.009(5) -0.005(6)
C18 0.046(7) 0.072(8) 0.053(8) 0.010(7) 0.019(5) -0.013(5)
C19 0.041(6) 0.063(8) 0.046(7) -0.002(6) 0.012(5) -0.009(5)

loop_
_atom_type_symbol
_atom_type_description
_atom_type_scat_dispersion_real
_atom_type_scat_dispersion_imag
_atom_type_scat_source
C C 0.0033 0.0016 'International Tables Vol C Tables 4.2.6.8 and 6.1.1.4'
H H 0.0000 0.0000 'International Tables Vol C Tables 4.2.6.8 and 6.1.1.4'
N N 0.0061 0.0033 'International Tables Vol C Tables 4.2.6.8 and 6.1.1.4'
O O 0.0106 0.0060 'International Tables Vol C Tables 4.2.6.8 and 6.1.1.4'

loop_
_geom_angle_atom_site_label_1
_geom_angle_atom_site_label_2
_geom_angle_atom_site_label_3
_geom_angle
O1 N1 N2 131.6(8)
O1 N1 N3 118.2(7)
N2 N1 N3 109.9(7)
N2 O2 C4 106.4(6)
C11 N3 N1 117.1(7)
C11 N3 C13 125.0(8)
N1 N3 C13 115.5(7)
O2 C4 C5 112.8(7)
O2 C4 H4A 109.0
C5 C4 H4A 109.0
O2 C4 H4B 109.0
C5 C4 H4B 109.0
H4A C4 H4B 107.8
N1 N2 O2 105.9(6)
C6 C5 C10 118.5(9)
C6 C5 C4 124.1(8)
C10 C5 C4 117.3(9)
C5 C6 C7 119.5(9)
C5 C6 H6A 120.2
C7 C6 H6A 120.2
C8 C7 C6 122.2(9)
C8 C7 H7A 118.9
C6 C7 H7A 118.9
C7 C8 C9 118.3(10)
C7 C8 H8A 120.9
C9 C8 H8A 120.9
C8 C9 C10 120.1(9)
C8 C9 H9A 120.0
C10 C9 H9A 120.0
C5 C10 C9 121.2(9)
C5 C10 H10A 119.4
C9 C10 H10A 119.4
O11 C11 N3 116.8(9)
O11 C11 C12 124.6(10)
N3 C11 C12 118.5(9)
C11 C12 H12A 109.5
C11 C12 H12B 109.5
H12A C12 H12B 109.5
C11 C12 H12C 109.5
H12A C12 H12C 109.5
H12B C12 H12C 109.5
N3 C13 C14 112.3(8)
N3 C13 H13A 109.1
C14 C13 H13A 109.1
N3 C13 H13B 109.1
C14 C13 H13B 109.1
H13A C13 H13B 107.9
C19 C14 C15 120.2(9)
C19 C14 C13 121.4(8)
C15 C14 C13 118.3(9)
C16 C15 C14 118.9(9)
C16 C15 H15A 120.5
C14 C15 H15A 120.5
C15 C16 C17 121.6(9)
C15 C16 H16A 119.2
C17 C16 H16A 119.2
C18 C17 C16 118.9(9)
C18 C17 H17A 120.5
C16 C17 H17A 120.5
C17 C18 C19 119.4(9)
C17 C18 H18A 120.3
C19 C18 H18A 120.3
C14 C19 C18 121.0(9)
C14 C19 H19A 119.5
C18 C19 H19A 119.5

loop_
_geom_bond_atom_site_label_1
_geom_bond_atom_site_label_2
_geom_bond_distance
N1 O1 1.237(7)
N1 N2 1.266(8)
N1 N3 1.444(10)
O2 N2 1.381(8)
O2 C4 1.448(9)
N3 C11 1.403(12)
N3 C13 1.462(11)
C4 C5 1.513(12)
C4 H4A 0.9900
C4 H4B 0.9900
C5 C6 1.374(12)
C5 C10 1.378(11)
C6 C7 1.383(12)
C6 H6A 0.9500
C7 C8 1.364(12)
C7 H7A 0.9500
C8 C9 1.373(12)
C8 H8A 0.9500
C9 C10 1.386(12)
C9 H9A 0.9500
C10 H10A 0.9500
C11 O11 1.220(10)
C11 C12 1.489(13)
C12 H12A 0.9800
C12 H12B 0.9800
C12 H12C 0.9800
C13 C14 1.517(12)
C13 H13A 0.9900
C13 H13B 0.9900
C14 C19 1.364(12)
C14 C15 1.381(11)
C15 C16 1.368(12)
C15 H15A 0.9500
C16 C17 1.394(12)
C16 H16A 0.9500
C17 C18 1.375(12)
C17 H17A 0.9500
C18 C19 1.389(11)
C18 H18A 0.9500
C19 H19A 0.9500

loop_
_geom_torsion_atom_site_label_1
_geom_torsion_atom_site_label_2
_geom_torsion_atom_site_label_3
_geom_torsion_atom_site_label_4
_geom_torsion
O1 N1 N3 C11 104.7(8)
N2 N1 N3 C11 -80.1(9)
O1 N1 N3 C13 -58.5(10)
N2 N1 N3 C13 116.7(8)
N2 O2 C4 C5 -88.8(8)
O1 N1 N2 O2 -6.8(11)
N3 N1 N2 O2 178.9(6)
C4 O2 N2 N1 -173.0(7)
O2 C4 C5 C6 10.3(11)
O2 C4 C5 C10 -173.4(7)
C10 C5 C6 C7 3.6(13)
C4 C5 C6 C7 179.9(8)
C5 C6 C7 C8 -4.1(14)
C6 C7 C8 C9 4.1(15)
C7 C8 C9 C10 -3.7(14)
C6 C5 C10 C9 -3.4(13)
C4 C5 C10 C9 -179.9(8)
C8 C9 C10 C5 3.5(14)
N1 N3 C11 O11 -178.6(7)
C13 N3 C11 O11 -17.1(13)
N1 N3 C11 C12 2.3(11)
C13 N3 C11 C12 163.7(8)
C11 N3 C13 C14 139.2(8)
N1 N3 C13 C14 -59.1(10)
N3 C13 C14 C19 98.5(11)
N3 C13 C14 C15 -78.9(11)
C19 C14 C15 C16 1.3(15)
C13 C14 C15 C16 178.8(10)
C14 C15 C16 C17 -0.9(16)
C15 C16 C17 C18 -0.4(16)
C16 C17 C18 C19 1.4(16)
C15 C14 C19 C18 -0.4(15)
C13 C14 C19 C18 -177.8(9)
C17 C18 C19 C14 -0.9(16)
